data_7122319
loop_
_publ_author_name
'Xu, Yijue'
'Huang, Jasmine'
'Gabidullin, Bulat'
'Bryce, David L.'

_publ_section_title
;
 A rare example of a phosphine as a halogen bond acceptor.
;
_journal_issue 78
_journal_name_full 'Chemical communications (Cambridge, England)'
_journal_page_first 11041
_journal_page_last 11043
_journal_paper_doi 10.1039/c8cc06019c
_journal_volume 54
_journal_year 2018
_chemical_formula_sum 'C24 H15 F3 I3 P'
_chemical_formula_weight 772.03
_space_group_crystal_system triclinic
_space_group_IT_number 2
_space_group_name_Hall '-P 1'
_space_group_name_H-M_alt 'P -1'
_symmetry_space_group_name_Hall '-P 1'
_symmetry_space_group_name_H-M 'P -1'
_atom_sites_solution_hydrogens geom
_audit_creation_method SHELXL-2016/6
_audit_update_record
;
2018-07-18 deposited with the CCDC.
2018-09-10 downloaded from the CCDC.
;
_cell_angle_alpha 87.9470(10)
_cell_angle_beta 72.5210(10)
_cell_angle_gamma 76.2900(10)
_cell_formula_units_Z 2
_cell_length_a 9.1640(9)
_cell_length_b 10.9788(11)
_cell_length_c 13.5101(13)
_cell_measurement_reflns_used 9249
_cell_measurement_temperature 200(2)
_cell_measurement_theta_max 26.83
_cell_measurement_theta_min 2.40
_cell_volume 1258.6(2)
_computing_cell_refinement 'APEX II (Bruker, 2009)'
_computing_data_collection 'APEX II (Bruker, 2009)'
_computing_data_reduction 'SAINT (Bruker)'
_computing_molecular_graphics 'Mercury (Macrae et al., 2008)'
_computing_publication_material 'CIFTAB (Sheldrick, 1997)'
_computing_structure_refinement 'SHELXL-2014/7 (Sheldrick, 2014)'
_computing_structure_solution 'XT (Sheldrick, 2014)'
_diffrn_ambient_temperature 200(2)
_diffrn_measured_fraction_theta_full 0.999
_diffrn_measured_fraction_theta_max 0.923
_diffrn_measurement_device_type 'Bruker APEX-II CCD'
_diffrn_measurement_method '\f and \w scans'
_diffrn_radiation_type MoK\a
_diffrn_radiation_wavelength 0.71073
_diffrn_reflns_av_R_equivalents 0.0214
_diffrn_reflns_av_unetI/netI 0.0199
_diffrn_reflns_Laue_measured_fraction_full 0.999
_diffrn_reflns_Laue_measured_fraction_max 0.923
_diffrn_reflns_limit_h_max 12
_diffrn_reflns_limit_h_min -12
_diffrn_reflns_limit_k_max 14
_diffrn_reflns_limit_k_min -14
_diffrn_reflns_limit_l_max 17
_diffrn_reflns_limit_l_min -17
_diffrn_reflns_number 21984
_diffrn_reflns_point_group_measured_fraction_full 0.999
_diffrn_reflns_point_group_measured_fraction_max 0.923
_diffrn_reflns_theta_full 25.242
_diffrn_reflns_theta_max 28.201
_diffrn_reflns_theta_min 1.581
_exptl_absorpt_coefficient_mu 3.820
_exptl_absorpt_correction_T_max 0.7456
_exptl_absorpt_correction_T_min 0.5814
_exptl_absorpt_correction_type multi-scan
_exptl_absorpt_process_details 'SADABS, Bruker (2003)'
_exptl_crystal_colour colourless
_exptl_crystal_density_diffrn 2.037
_exptl_crystal_description needle
_exptl_crystal_F_000 720
_exptl_crystal_size_max 0.460
_exptl_crystal_size_mid 0.320
_exptl_crystal_size_min 0.190
_refine_diff_density_max 1.166
_refine_diff_density_min -1.017
_refine_diff_density_rms 0.079
_refine_ls_extinction_method none
_refine_ls_goodness_of_fit_ref 1.026
_refine_ls_hydrogen_treatment constr
_refine_ls_matrix_type full
_refine_ls_number_parameters 280
_refine_ls_number_reflns 5727
_refine_ls_number_restraints 0
_refine_ls_restrained_S_all 1.026
_refine_ls_R_factor_all 0.0373
_refine_ls_R_factor_gt 0.0281
_refine_ls_shift/su_max 0.001
_refine_ls_shift/su_mean 0.000
_refine_ls_structure_factor_coef Fsqd
_refine_ls_weighting_details 'w=1/[\s^2^(Fo^2^)+(0.0185P)^2^+2.0298P] where P=(Fo^2^+2Fc^2^)/3'
_refine_ls_weighting_scheme calc
_refine_ls_wR_factor_gt 0.0568
_refine_ls_wR_factor_ref 0.0607
_reflns_Friedel_coverage 0.000
_reflns_number_gt 4763
_reflns_number_total 5727
_reflns_threshold_expression 'I > 2\s(I)'
_cod_data_source_file c8cc06019c2.cif
_cod_data_source_block shelx
_cod_depositor_comments 'Adding full bibliography for 7122319--7122320.cif.'
_cod_database_code 7122319
_shelx_shelxl_version_number 2016/6
_shelx_space_group_comment
;
The symmetry employed for this shelxl refinement is uniquely defined
by the following loop, which should always be used as a source of
symmetry information in preference to the above space-group names.
They are only intended as comments.
;
_shelx_estimated_absorpt_t_min 0.272
_shelx_estimated_absorpt_t_max 0.531

loop_
_space_group_symop_operation_xyz
'x, y, z'
'-x, -y, -z'

loop_
_atom_site_label
_atom_site_type_symbol
_atom_site_fract_x
_atom_site_fract_y
_atom_site_fract_z
_atom_site_U_iso_or_equiv
_atom_site_adp_type
_atom_site_occupancy
_atom_site_site_symmetry_order
_atom_site_calc_flag
_atom_site_refinement_flags_posn
_atom_site_refinement_flags_adp
C1 C 1.0309(4) 0.6039(3) 0.6007(3) 0.0379(7) Uani 1 1 d . .
C2 C 0.9347(4) 0.5384(3) 0.6678(3) 0.0383(7) Uani 1 1 d . .
C3 C 0.7794(4) 0.5515(3) 0.6729(2) 0.0383(7) Uani 1 1 d . .
C4 C 0.7208(3) 0.6371(3) 0.6086(2) 0.0361(7) Uani 1 1 d . .
C5 C 0.8101(4) 0.7056(3) 0.5394(2) 0.0349(7) Uani 1 1 d . .
C6 C 0.9660(4) 0.6858(3) 0.5372(2) 0.0369(7) Uani 1 1 d . .
C7 C 0.6165(4) -0.0130(3) 0.7498(2) 0.0395(7) Uani 1 1 d . .
C8 C 0.7236(5) 0.0408(4) 0.6766(3) 0.0565(10) Uani 1 1 d . .
H8 H 0.686787 0.105541 0.635198 0.068 Uiso 1 1 calc R U
C9 C 0.8833(5) 0.0006(4) 0.6639(4) 0.0664(12) Uani 1 1 d . .
H9 H 0.955581 0.038562 0.614551 0.080 Uiso 1 1 calc R U
C10 C 0.9380(5) -0.0946(4) 0.7226(3) 0.0587(10) Uani 1 1 d . .
H10 H 1.047509 -0.120940 0.714680 0.070 Uiso 1 1 calc R U
C11 C 0.8343(4) -0.1509(4) 0.7921(3) 0.0523(9) Uani 1 1 d . .
H11 H 0.872596 -0.217938 0.831057 0.063 Uiso 1 1 calc R U
C12 C 0.6736(4) -0.1110(3) 0.8065(3) 0.0437(8) Uani 1 1 d . .
H12 H 0.602587 -0.150671 0.855107 0.052 Uiso 1 1 calc R U
C13 C 0.3107(4) -0.0544(3) 0.8554(3) 0.0390(7) Uani 1 1 d . .
C14 C 0.3049(5) -0.1668(4) 0.8146(3) 0.0547(10) Uani 1 1 d . .
H14 H 0.349785 -0.185805 0.742182 0.066 Uiso 1 1 calc R U
C15 C 0.2339(5) -0.2520(4) 0.8788(4) 0.0665(12) Uani 1 1 d . .
H15 H 0.233818 -0.329827 0.850279 0.080 Uiso 1 1 calc R U
C16 C 0.1642(5) -0.2239(4) 0.9828(4) 0.0598(11) Uani 1 1 d . .
H16 H 0.114367 -0.281496 1.026146 0.072 Uiso 1 1 calc R U
C17 C 0.1666(5) -0.1118(4) 1.0243(3) 0.0557(10) Uani 1 1 d . .
H17 H 0.117969 -0.092095 1.096426 0.067 Uiso 1 1 calc R U
C18 C 0.2400(4) -0.0274(3) 0.9610(3) 0.0461(8) Uani 1 1 d . .
H18 H 0.241740 0.049427 0.990363 0.055 Uiso 1 1 calc R U
C19 C 0.3646(4) 0.1917(3) 0.8473(2) 0.0363(7) Uani 1 1 d . .
C20 C 0.2322(4) 0.2870(3) 0.8475(3) 0.0451(8) Uani 1 1 d . .
H20 H 0.171068 0.278438 0.803617 0.054 Uiso 1 1 calc R U
C21 C 0.1901(5) 0.3933(4) 0.9110(3) 0.0528(9) Uani 1 1 d . .
H21 H 0.099825 0.457163 0.910762 0.063 Uiso 1 1 calc R U
C22 C 0.2777(5) 0.4076(3) 0.9747(3) 0.0494(9) Uani 1 1 d . .
H22 H 0.247150 0.480301 1.019110 0.059 Uiso 1 1 calc R U
C23 C 0.4108(4) 0.3151(3) 0.9736(3) 0.0455(8) Uani 1 1 d . .
H23 H 0.472865 0.325223 1.016439 0.055 Uiso 1 1 calc R U
C24 C 0.4534(4) 0.2085(3) 0.9105(3) 0.0413(7) Uani 1 1 d . .
H24 H 0.544824 0.145728 0.910375 0.050 Uiso 1 1 calc R U
F1 F 0.9935(3) 0.4582(2) 0.73190(18) 0.0608(6) Uani 1 1 d . .
F2 F 0.5686(2) 0.6532(2) 0.61314(16) 0.0521(5) Uani 1 1 d . .
F3 F 1.0584(2) 0.7496(2) 0.47013(17) 0.0569(6) Uani 1 1 d . .
I1 I 1.26322(3) 0.58399(3) 0.59864(2) 0.06064(9) Uani 1 1 d . .
I2 I 0.63808(4) 0.44657(3) 0.77245(2) 0.06420(9) Uani 1 1 d . .
I3 I 0.71668(3) 0.82544(2) 0.43700(2) 0.04970(7) Uani 1 1 d . .
P1 P 0.40732(11) 0.05112(8) 0.76442(7) 0.03954(19) Uani 1 1 d . .

loop_
_atom_site_aniso_label
_atom_site_aniso_U_11
_atom_site_aniso_U_22
_atom_site_aniso_U_33
_atom_site_aniso_U_23
_atom_site_aniso_U_13
_atom_site_aniso_U_12
C1 0.0296(15) 0.0401(18) 0.0470(19) -0.0073(15) -0.0167(14) -0.0060(13)
C2 0.0418(17) 0.0354(17) 0.0407(18) 0.0016(14) -0.0209(14) -0.0038(14)
C3 0.0390(17) 0.0407(18) 0.0362(17) 0.0004(14) -0.0105(14) -0.0123(14)
C4 0.0242(14) 0.0446(18) 0.0394(17) -0.0062(14) -0.0099(12) -0.0066(13)
C5 0.0346(15) 0.0370(17) 0.0344(16) 0.0008(13) -0.0140(13) -0.0059(13)
C6 0.0347(16) 0.0370(17) 0.0399(17) -0.0008(14) -0.0095(13) -0.0121(13)
C7 0.0449(18) 0.0350(17) 0.0353(17) -0.0007(14) -0.0113(14) -0.0035(14)
C8 0.061(2) 0.044(2) 0.056(2) 0.0116(18) -0.0082(19) -0.0080(18)
C9 0.052(2) 0.060(3) 0.075(3) 0.005(2) 0.001(2) -0.018(2)
C10 0.0390(19) 0.054(2) 0.076(3) -0.010(2) -0.0117(19) -0.0021(17)
C11 0.052(2) 0.046(2) 0.055(2) -0.0012(17) -0.0217(18) 0.0043(17)
C12 0.0454(19) 0.0419(19) 0.0396(18) 0.0056(15) -0.0122(15) -0.0036(15)
C13 0.0353(16) 0.0364(17) 0.0488(19) 0.0008(15) -0.0215(15) -0.0038(13)
C14 0.063(2) 0.049(2) 0.053(2) -0.0076(18) -0.0184(19) -0.0112(19)
C15 0.068(3) 0.043(2) 0.093(4) -0.003(2) -0.023(3) -0.022(2)
C16 0.051(2) 0.045(2) 0.082(3) 0.012(2) -0.014(2) -0.0162(18)
C17 0.050(2) 0.054(2) 0.058(2) 0.0053(19) -0.0090(18) -0.0119(18)
C18 0.050(2) 0.0409(19) 0.049(2) 0.0016(16) -0.0163(16) -0.0114(16)
C19 0.0386(16) 0.0316(16) 0.0364(17) 0.0071(13) -0.0108(13) -0.0052(13)
C20 0.0432(18) 0.044(2) 0.048(2) 0.0069(16) -0.0205(16) -0.0021(15)
C21 0.050(2) 0.043(2) 0.056(2) 0.0022(17) -0.0133(18) 0.0054(16)
C22 0.062(2) 0.0339(19) 0.046(2) 0.0012(15) -0.0080(17) -0.0100(16)
C23 0.059(2) 0.0408(19) 0.0429(19) 0.0083(15) -0.0191(17) -0.0192(17)
C24 0.0438(18) 0.0368(18) 0.0453(19) 0.0077(15) -0.0190(15) -0.0068(14)
F1 0.0618(14) 0.0592(14) 0.0679(15) 0.0216(11) -0.0368(12) -0.0072(11)
F2 0.0266(9) 0.0729(15) 0.0573(13) -0.0002(11) -0.0139(9) -0.0109(9)
F3 0.0470(11) 0.0637(14) 0.0622(14) 0.0158(11) -0.0105(10) -0.0266(10)
I1 0.03197(12) 0.06964(18) 0.0845(2) -0.02091(14) -0.02655(12) -0.00489(11)
I2 0.06768(18) 0.0738(2) 0.05504(16) 0.01576(14) -0.01013(13) -0.03693(15)
I3 0.05313(14) 0.04624(14) 0.05210(14) 0.00750(11) -0.02546(11) -0.00470(11)
P1 0.0455(5) 0.0372(5) 0.0361(4) 0.0035(4) -0.0190(4) -0.0020(4)

loop_
_atom_type_symbol
_atom_type_description
_atom_type_scat_dispersion_real
_atom_type_scat_dispersion_imag
_atom_type_scat_source
C C 0.0033 0.0016 'International Tables Vol C Tables 4.2.6.8 and 6.1.1.4'
H H 0.0000 0.0000 'International Tables Vol C Tables 4.2.6.8 and 6.1.1.4'
F F 0.0171 0.0103 'International Tables Vol C Tables 4.2.6.8 and 6.1.1.4'
I I -0.4742 1.8119 'International Tables Vol C Tables 4.2.6.8 and 6.1.1.4'
P P 0.1023 0.0942 'International Tables Vol C Tables 4.2.6.8 and 6.1.1.4'

loop_
_geom_angle_atom_site_label_1
_geom_angle_atom_site_label_2
_geom_angle_atom_site_label_3
_geom_angle
C2 C1 C6 117.4(3)
C2 C1 I1 121.2(2)
C6 C1 I1 121.4(2)
F1 C2 C1 119.1(3)
F1 C2 C3 118.2(3)
C1 C2 C3 122.7(3)
C2 C3 C4 117.0(3)
C2 C3 I2 121.8(2)
C4 C3 I2 121.2(2)
F2 C4 C5 118.3(3)
F2 C4 C3 118.2(3)
C5 C4 C3 123.5(3)
C4 C5 C6 116.4(3)
C4 C5 I3 121.3(2)
C6 C5 I3 122.3(2)
F3 C6 C1 118.3(3)
F3 C6 C5 118.6(3)
C1 C6 C5 123.1(3)
C12 C7 C8 118.8(3)
C12 C7 P1 124.3(3)
C8 C7 P1 117.0(3)
C9 C8 C7 120.3(4)
C9 C8 H8 119.8
C7 C8 H8 119.8
C10 C9 C8 120.2(4)
C10 C9 H9 119.9
C8 C9 H9 119.9
C11 C10 C9 119.9(4)
C11 C10 H10 120.1
C9 C10 H10 120.1
C10 C11 C12 120.6(4)
C10 C11 H11 119.7
C12 C11 H11 119.7
C11 C12 C7 120.1(3)
C11 C12 H12 119.9
C7 C12 H12 119.9
C14 C13 C18 118.4(3)
C14 C13 P1 117.3(3)
C18 C13 P1 124.3(3)
C13 C14 C15 120.7(4)
C13 C14 H14 119.6
C15 C14 H14 119.6
C16 C15 C14 120.2(4)
C16 C15 H15 119.9
C14 C15 H15 119.9
C15 C16 C17 119.9(4)
C15 C16 H16 120.1
C17 C16 H16 120.1
C16 C17 C18 120.2(4)
C16 C17 H17 119.9
C18 C17 H17 119.9
C13 C18 C17 120.6(3)
C13 C18 H18 119.7
C17 C18 H18 119.7
C24 C19 C20 118.3(3)
C24 C19 P1 124.2(2)
C20 C19 P1 117.5(3)
C21 C20 C19 120.4(3)
C21 C20 H20 119.8
C19 C20 H20 119.8
C22 C21 C20 120.6(3)
C22 C21 H21 119.7
C20 C21 H21 119.7
C21 C22 C23 119.5(3)
C21 C22 H22 120.2
C23 C22 H22 120.2
C24 C23 C22 120.2(3)
C24 C23 H23 119.9
C22 C23 H23 119.9
C23 C24 C19 120.9(3)
C23 C24 H24 119.5
C19 C24 H24 119.5
C7 P1 C19 101.41(15)
C7 P1 C13 103.16(15)
C19 P1 C13 102.04(15)

loop_
_geom_bond_atom_site_label_1
_geom_bond_atom_site_label_2
_geom_bond_distance
C1 C2 1.374(5)
C1 C6 1.378(5)
C1 I1 2.080(3)
C2 F1 1.348(4)
C2 C3 1.377(4)
C3 C4 1.381(5)
C3 I2 2.089(3)
C4 F2 1.347(3)
C4 C5 1.375(4)
C5 C6 1.384(4)
C5 I3 2.104(3)
C6 F3 1.343(4)
C7 C12 1.390(5)
C7 C8 1.393(5)
C7 P1 1.831(3)
C8 C9 1.384(6)
C8 H8 0.9500
C9 C10 1.379(6)
C9 H9 0.9500
C10 C11 1.367(6)
C10 H10 0.9500
C11 C12 1.388(5)
C11 H11 0.9500
C12 H12 0.9500
C13 C14 1.388(5)
C13 C18 1.389(5)
C13 P1 1.834(4)
C14 C15 1.393(6)
C14 H14 0.9500
C15 C16 1.370(6)
C15 H15 0.9500
C16 C17 1.378(6)
C16 H16 0.9500
C17 C18 1.391(5)
C17 H17 0.9500
C18 H18 0.9500
C19 C24 1.388(5)
C19 C20 1.401(4)
C19 P1 1.834(3)
C20 C21 1.381(5)
C20 H20 0.9500
C21 C22 1.376(5)
C21 H21 0.9500
C22 C23 1.386(5)
C22 H22 0.9500
C23 C24 1.380(5)
C23 H23 0.9500
C24 H24 0.9500

loop_
_geom_hbond_atom_site_label_D
_geom_hbond_atom_site_label_H
_geom_hbond_atom_site_label_A
_geom_hbond_distance_DH
_geom_hbond_distance_HA
_geom_hbond_distance_DA
_geom_hbond_angle_DHA
_geom_hbond_site_symmetry_A
C20 H20 I3 0.95 3.26 3.937(4) 129.9 2_666
C20 H20 F1 0.95 2.60 3.263(4) 127.0 1_455
C14 H14 F2 0.95 2.57 3.365(4) 141.0 1_545
C14 H14 F2 0.95 2.57 3.365(4) 141.0 1_545
C20 H20 F1 0.95 2.60 3.263(4) 127.0 1_455
C20 H20 I3 0.95 3.26 3.937(4) 129.9 2_666

loop_
_geom_torsion_atom_site_label_1
_geom_torsion_atom_site_label_2
_geom_torsion_atom_site_label_3
_geom_torsion_atom_site_label_4
_geom_torsion
C6 C1 C2 F1 -179.4(3)
I1 C1 C2 F1 -1.3(4)
C6 C1 C2 C3 0.4(5)
I1 C1 C2 C3 178.5(3)
F1 C2 C3 C4 178.1(3)
C1 C2 C3 C4 -1.7(5)
F1 C2 C3 I2 -2.1(4)
C1 C2 C3 I2 178.0(2)
C2 C3 C4 F2 -178.9(3)
I2 C3 C4 F2 1.4(4)
C2 C3 C4 C5 1.7(5)
I2 C3 C4 C5 -178.0(2)
F2 C4 C5 C6 -179.9(3)
C3 C4 C5 C6 -0.5(5)
F2 C4 C5 I3 -3.4(4)
C3 C4 C5 I3 175.9(2)
C2 C1 C6 F3 -179.2(3)
I1 C1 C6 F3 2.7(4)
C2 C1 C6 C5 0.9(5)
I1 C1 C6 C5 -177.2(2)
C4 C5 C6 F3 179.3(3)
I3 C5 C6 F3 2.9(4)
C4 C5 C6 C1 -0.9(5)
I3 C5 C6 C1 -177.3(2)
C12 C7 C8 C9 -2.6(6)
P1 C7 C8 C9 177.6(3)
C7 C8 C9 C10 0.9(7)
C8 C9 C10 C11 1.2(7)
C9 C10 C11 C12 -1.8(6)
C10 C11 C12 C7 0.1(6)
C8 C7 C12 C11 2.1(5)
P1 C7 C12 C11 -178.1(3)
C18 C13 C14 C15 -1.9(6)
P1 C13 C14 C15 179.8(3)
C13 C14 C15 C16 2.1(6)
C14 C15 C16 C17 -1.0(7)
C15 C16 C17 C18 -0.2(6)
C14 C13 C18 C17 0.6(5)
P1 C13 C18 C17 178.8(3)
C16 C17 C18 C13 0.4(6)
C24 C19 C20 C21 -1.5(5)
P1 C19 C20 C21 177.6(3)
C19 C20 C21 C22 0.3(6)
C20 C21 C22 C23 1.0(6)
C21 C22 C23 C24 -1.2(5)
C22 C23 C24 C19 0.0(5)
C20 C19 C24 C23 1.3(5)
P1 C19 C24 C23 -177.7(3)
C12 C7 P1 C19 99.7(3)
C8 C7 P1 C19 -80.5(3)
C12 C7 P1 C13 -5.7(3)
C8 C7 P1 C13 174.1(3)
C24 C19 P1 C7 -21.8(3)
C20 C19 P1 C7 159.2(3)
C24 C19 P1 C13 84.5(3)
C20 C19 P1 C13 -94.5(3)
C14 C13 P1 C7 -82.2(3)
C18 C13 P1 C7 99.6(3)
C14 C13 P1 C19 172.9(3)
C18 C13 P1 C19 -5.3(3)
